data_4087913
loop_
_publ_author_name
'van der Meer, Margarethe'
'Manck, Sinja'
'Sobottka, Sebastian'
'Plebst, Sebastian'
'Sarkar, Biprajit'

_publ_section_title
;
 Redox Activity and Bond Activation in Iridium--Diamidobenzene Complexes:
 A Combined Structural, (Spectro)electrochemical, and DFT Investigation
;
_journal_issue 22
_journal_name_full Organometallics
_journal_page_first 5393
_journal_paper_doi 10.1021/acs.organomet.5b00716
_journal_volume 34
_journal_year 2015
_chemical_formula_sum 'C31 H35 Cl2 Ir N2'
_chemical_formula_weight 698.71
_space_group_IT_number 14
_space_group_name_Hall '-P 2yn'
_space_group_name_H-M_alt 'P 1 21/n 1'
_symmetry_cell_setting monoclinic
_symmetry_space_group_name_H-M 'P 1 21/n 1'
_atom_sites_solution_hydrogens geom
_atom_sites_solution_primary direct
_atom_sites_solution_secondary difmap
_audit_creation_method SHELXL-97
_cell_angle_alpha 90.00
_cell_angle_beta 105.926(7)
_cell_angle_gamma 90.00
_cell_formula_units_Z 4
_cell_length_a 14.805(3)
_cell_length_b 10.047(2)
_cell_length_c 19.517(4)
_cell_measurement_reflns_used 6859
_cell_measurement_temperature 140(2)
_cell_measurement_theta_max 30.58
_cell_measurement_theta_min 1.54
_cell_volume 2791.6(10)
_computing_structure_refinement 'SHELXL-97 (Sheldrick, 2008)'
_diffrn_ambient_temperature 140(2)
_diffrn_measured_fraction_theta_full 0.996
_diffrn_measured_fraction_theta_max 0.996
_diffrn_measurement_device_type 'Bruker Smart AXS'
_diffrn_measurement_method 'omega scans'
_diffrn_radiation_monochromator graphite
_diffrn_radiation_source 'fine-focus sealed tube'
_diffrn_radiation_type MoK\a
_diffrn_radiation_wavelength 0.71073
_diffrn_reflns_av_R_equivalents 0.0505
_diffrn_reflns_av_sigmaI/netI 0.0384
_diffrn_reflns_limit_h_max 21
_diffrn_reflns_limit_h_min -20
_diffrn_reflns_limit_k_max 14
_diffrn_reflns_limit_k_min -14
_diffrn_reflns_limit_l_max 27
_diffrn_reflns_limit_l_min -27
_diffrn_reflns_number 44247
_diffrn_reflns_theta_full 30.58
_diffrn_reflns_theta_max 30.58
_diffrn_reflns_theta_min 1.54
_exptl_absorpt_coefficient_mu 4.997
_exptl_absorpt_correction_T_max 0.7461
_exptl_absorpt_correction_T_min 0.2398
_exptl_absorpt_correction_type multi-scan
_exptl_absorpt_process_details 'Blessing, 1995'
_exptl_crystal_colour red
_exptl_crystal_density_diffrn 1.662
_exptl_crystal_density_method 'not measured'
_exptl_crystal_description block
_exptl_crystal_F_000 1384
_exptl_crystal_size_max 0.49
_exptl_crystal_size_mid 0.20
_exptl_crystal_size_min 0.18
_refine_diff_density_max 2.268
_refine_diff_density_min -1.167
_refine_diff_density_rms 0.147
_refine_ls_extinction_method none
_refine_ls_goodness_of_fit_ref 1.077
_refine_ls_hydrogen_treatment constr
_refine_ls_matrix_type full
_refine_ls_number_parameters 332
_refine_ls_number_reflns 8546
_refine_ls_number_restraints 0
_refine_ls_restrained_S_all 1.077
_refine_ls_R_factor_all 0.0416
_refine_ls_R_factor_gt 0.0277
_refine_ls_shift/su_max 0.003
_refine_ls_shift/su_mean 0.000
_refine_ls_structure_factor_coef Fsqd
_refine_ls_weighting_details 'calc w=1/[\s^2^(Fo^2^)+(0.0301P)^2^+3.4754P] where P=(Fo^2^+2Fc^2^)/3'
_refine_ls_weighting_scheme calc
_refine_ls_wR_factor_gt 0.0648
_refine_ls_wR_factor_ref 0.0697
_reflns_number_gt 6859
_reflns_number_total 8546
_reflns_threshold_expression >2\s(I)
_cod_data_source_file om5b00716_si_002.cif
_cod_data_source_block sar377m
_cod_original_cell_volume 2791.8(10)
_cod_original_sg_symbol_H-M P2(1)/n
_cod_database_code 4087913

loop_
_symmetry_equiv_pos_as_xyz
'x, y, z'
'-x+1/2, y+1/2, -z+1/2'
'-x, -y, -z'
'x-1/2, -y-1/2, z-1/2'

loop_
_atom_site_label
_atom_site_type_symbol
_atom_site_fract_x
_atom_site_fract_y
_atom_site_fract_z
_atom_site_U_iso_or_equiv
_atom_site_adp_type
_atom_site_occupancy
_atom_site_symmetry_multiplicity
_atom_site_calc_flag
_atom_site_refinement_flags
Ir1 Ir 0.261897(8) 0.223720(12) 0.951043(6) 0.01262(4) Uani 1 1 d .
Cl1 Cl -0.12886(8) 0.17664(14) 0.80280(6) 0.0445(3) Uani 1 1 d .
Cl2 Cl -0.00678(8) 0.14061(14) 0.94623(6) 0.0469(3) Uani 1 1 d .
N2 N 0.20556(19) 0.3951(3) 0.96798(13) 0.0142(5) Uani 1 1 d .
C1 C 0.1276(2) 0.3805(3) 0.84753(15) 0.0136(6) Uani 1 1 d .
N1 N 0.17935(19) 0.2650(3) 0.85552(13) 0.0141(5) Uani 1 1 d .
C25 C 0.2832(2) 0.0142(3) 0.97771(18) 0.0209(7) Uani 1 1 d .
C5 C 0.0190(2) 0.5493(3) 0.78543(16) 0.0165(6) Uani 1 1 d .
C2 C 0.1427(2) 0.4547(3) 0.91113(15) 0.0128(6) Uani 1 1 d .
C27 C 0.3638(3) -0.0039(4) 0.87443(19) 0.0300(8) Uani 1 1 d .
H27A H 0.4131 -0.0691 0.8864 0.045 Uiso 1 1 calc R
H27B H 0.3806 0.0651 0.8462 0.045 Uiso 1 1 calc R
H27C H 0.3066 -0.0456 0.8478 0.045 Uiso 1 1 calc R
C21 C 0.2988(2) 0.0912(3) 1.04264(17) 0.0194(7) Uani 1 1 d .
C3 C 0.0940(2) 0.5744(3) 0.91082(16) 0.0152(6) Uani 1 1 d .
H3 H 0.1023 0.6219 0.9530 0.018 Uiso 1 1 calc R
C15 C 0.2313(2) 0.4616(3) 1.03445(15) 0.0149(6) Uani 1 1 d .
C22 C 0.3761(2) 0.1784(3) 1.04637(17) 0.0186(6) Uani 1 1 d .
C4 C 0.0338(2) 0.6231(3) 0.84864(16) 0.0156(6) Uani 1 1 d .
C23 C 0.4071(2) 0.1584(3) 0.98305(17) 0.0184(6) Uani 1 1 d .
C12 C 0.1558(3) 0.0286(4) 0.67300(18) 0.0265(8) Uani 1 1 d .
H12 H 0.1507 -0.0237 0.6328 0.032 Uiso 1 1 calc R
C7 C -0.0456(3) 0.6020(4) 0.71700(17) 0.0232(7) Uani 1 1 d .
H7A H -0.0518 0.5369 0.6800 0.035 Uiso 1 1 calc R
H7B H -0.0199 0.6825 0.7036 0.035 Uiso 1 1 calc R
H7C H -0.1062 0.6202 0.7238 0.035 Uiso 1 1 calc R
C28 C 0.4876(3) 0.2271(4) 0.9659(2) 0.0292(8) Uani 1 1 d .
H28A H 0.5425 0.1719 0.9801 0.044 Uiso 1 1 calc R
H28B H 0.4994 0.3103 0.9910 0.044 Uiso 1 1 calc R
H28C H 0.4726 0.2432 0.9155 0.044 Uiso 1 1 calc R
C18 C 0.2908(3) 0.5809(4) 1.16755(19) 0.0298(8) Uani 1 1 d .
H18 H 0.3123 0.6187 1.2126 0.036 Uiso 1 1 calc R
C9 C 0.1708(2) 0.1841(3) 0.79339(15) 0.0143(6) Uani 1 1 d .
C26 C 0.2116(3) -0.0935(4) 0.9544(2) 0.0318(9) Uani 1 1 d .
H26A H 0.1952 -0.1017 0.9035 0.048 Uiso 1 1 calc R
H26B H 0.1566 -0.0718 0.9690 0.048 Uiso 1 1 calc R
H26C H 0.2371 -0.1763 0.9757 0.048 Uiso 1 1 calc R
C6 C 0.0655(2) 0.4296(3) 0.78541(15) 0.0159(6) Uani 1 1 d .
H6 H 0.0552 0.3813 0.7433 0.019 Uiso 1 1 calc R
C20 C 0.1919(3) 0.4239(4) 1.08848(17) 0.0223(7) Uani 1 1 d .
H20 H 0.1455 0.3588 1.0803 0.027 Uiso 1 1 calc R
C100 C -0.0765(3) 0.2528(4) 0.8856(2) 0.0360(10) Uani 1 1 d .
H10A H -0.0380 0.3269 0.8785 0.043 Uiso 1 1 calc R
H10B H -0.1252 0.2876 0.9052 0.043 Uiso 1 1 calc R
C19 C 0.2225(3) 0.4843(4) 1.15483(18) 0.0295(8) Uani 1 1 d .
H19 H 0.1964 0.4591 1.1911 0.035 Uiso 1 1 calc R
C11 C 0.0979(3) 0.0053(4) 0.71669(19) 0.0268(8) Uani 1 1 d .
H11 H 0.0536 -0.0626 0.7055 0.032 Uiso 1 1 calc R
C14 C 0.2285(2) 0.2085(3) 0.74903(18) 0.0204(7) Uani 1 1 d .
H14 H 0.2720 0.2775 0.7596 0.024 Uiso 1 1 calc R
C17 C 0.3273(3) 0.6215(4) 1.1132(2) 0.0292(8) Uani 1 1 d .
H17 H 0.3721 0.6888 1.1213 0.035 Uiso 1 1 calc R
C16 C 0.2976(3) 0.5628(3) 1.04660(18) 0.0218(7) Uani 1 1 d .
H16 H 0.3221 0.5912 1.0100 0.026 Uiso 1 1 calc R
C13 C 0.2212(3) 0.1304(4) 0.68947(18) 0.0254(8) Uani 1 1 d .
H13 H 0.2603 0.1463 0.6603 0.030 Uiso 1 1 calc R
C24 C 0.3500(2) 0.0550(3) 0.94141(17) 0.0178(6) Uani 1 1 d .
C10 C 0.1055(2) 0.0824(3) 0.77695(17) 0.0209(7) Uani 1 1 d .
H10 H 0.0667 0.0658 0.8063 0.025 Uiso 1 1 calc R
C29 C 0.4208(3) 0.2704(4) 1.10635(19) 0.0264(7) Uani 1 1 d .
H29A H 0.3767 0.2907 1.1329 0.040 Uiso 1 1 calc R
H29B H 0.4391 0.3512 1.0875 0.040 Uiso 1 1 calc R
H29C H 0.4752 0.2285 1.1371 0.040 Uiso 1 1 calc R
C8 C -0.0147(3) 0.7556(3) 0.84893(19) 0.0217(7) Uani 1 1 d .
H8A H -0.0001 0.7893 0.8968 0.033 Uiso 1 1 calc R
H8B H -0.0814 0.7441 0.8309 0.033 Uiso 1 1 calc R
H8C H 0.0067 0.8176 0.8193 0.033 Uiso 1 1 calc R
C30 C 0.2451(3) 0.0739(4) 1.0968(2) 0.0305(9) Uani 1 1 d .
H30A H 0.2609 -0.0103 1.1203 0.046 Uiso 1 1 calc R
H30B H 0.1790 0.0767 1.0736 0.046 Uiso 1 1 calc R
H30C H 0.2611 0.1443 1.1313 0.046 Uiso 1 1 calc R

loop_
_atom_site_aniso_label
_atom_site_aniso_U_11
_atom_site_aniso_U_22
_atom_site_aniso_U_33
_atom_site_aniso_U_23
_atom_site_aniso_U_13
_atom_site_aniso_U_12
Ir1 0.01449(6) 0.01319(6) 0.01004(5) 0.00103(4) 0.00312(4) 0.00103(5)
Cl1 0.0407(6) 0.0631(7) 0.0300(5) -0.0087(5) 0.0105(5) -0.0005(6)
Cl2 0.0352(6) 0.0671(8) 0.0375(6) 0.0060(5) 0.0086(5) 0.0106(5)
N2 0.0184(14) 0.0164(12) 0.0068(10) 0.0018(9) 0.0016(10) 0.0010(10)
C1 0.0150(15) 0.0153(14) 0.0121(13) 0.0002(11) 0.0065(11) 0.0004(11)
N1 0.0167(13) 0.0151(12) 0.0101(11) -0.0012(9) 0.0029(10) 0.0000(10)
C25 0.0201(17) 0.0207(16) 0.0204(15) 0.0061(13) 0.0032(13) 0.0051(13)
C5 0.0165(16) 0.0202(15) 0.0133(13) 0.0042(11) 0.0047(12) 0.0023(12)
C2 0.0117(14) 0.0170(14) 0.0089(12) 0.0008(10) 0.0015(11) 0.0004(11)
C27 0.034(2) 0.033(2) 0.0234(17) -0.0030(15) 0.0091(16) 0.0133(17)
C21 0.0206(17) 0.0186(16) 0.0181(15) 0.0078(12) 0.0038(13) 0.0059(13)
C3 0.0198(16) 0.0167(14) 0.0102(13) 0.0008(11) 0.0058(12) -0.0011(12)
C15 0.0159(16) 0.0176(15) 0.0096(13) -0.0011(10) 0.0007(12) 0.0014(12)
C22 0.0207(17) 0.0194(15) 0.0149(14) 0.0035(12) 0.0033(12) 0.0055(13)
C4 0.0168(16) 0.0153(14) 0.0159(14) 0.0012(11) 0.0065(12) 0.0002(12)
C23 0.0153(16) 0.0224(17) 0.0170(14) 0.0043(12) 0.0035(12) 0.0047(13)
C12 0.039(2) 0.0234(17) 0.0159(15) -0.0041(13) 0.0060(15) 0.0091(16)
C7 0.0265(19) 0.0264(18) 0.0146(15) 0.0027(13) 0.0020(13) 0.0063(14)
C28 0.0224(19) 0.037(2) 0.0299(19) 0.0053(17) 0.0105(16) 0.0004(16)
C18 0.036(2) 0.035(2) 0.0145(15) -0.0092(14) -0.0003(15) 0.0033(17)
C9 0.0183(16) 0.0132(13) 0.0103(12) -0.0004(10) 0.0021(11) 0.0038(11)
C26 0.030(2) 0.0173(17) 0.044(2) 0.0030(16) 0.0032(18) -0.0034(15)
C6 0.0188(16) 0.0199(15) 0.0088(13) -0.0016(11) 0.0032(12) -0.0007(12)
C20 0.0288(19) 0.0235(17) 0.0168(15) -0.0026(13) 0.0098(14) -0.0048(14)
C100 0.037(2) 0.041(2) 0.028(2) 0.0004(16) 0.0064(18) -0.0056(18)
C19 0.041(2) 0.036(2) 0.0127(15) -0.0042(14) 0.0098(15) -0.0018(18)
C11 0.028(2) 0.0246(18) 0.0252(18) -0.0076(14) 0.0026(15) -0.0023(15)
C14 0.0230(18) 0.0234(18) 0.0170(14) -0.0010(12) 0.0092(13) -0.0034(13)
C17 0.026(2) 0.0284(19) 0.0298(19) -0.0120(15) 0.0013(16) -0.0069(15)
C16 0.0236(18) 0.0232(17) 0.0182(15) -0.0037(13) 0.0049(14) -0.0045(14)
C13 0.033(2) 0.0289(19) 0.0184(16) 0.0004(13) 0.0133(15) 0.0068(15)
C24 0.0203(17) 0.0174(15) 0.0146(14) 0.0005(11) 0.0026(12) 0.0045(12)
C10 0.0239(18) 0.0219(17) 0.0173(15) -0.0035(12) 0.0064(13) -0.0024(13)
C29 0.0243(19) 0.0294(18) 0.0203(16) -0.0007(15) -0.0029(14) 0.0062(15)
C8 0.0213(18) 0.0222(17) 0.0211(16) 0.0024(12) 0.0051(14) 0.0058(13)
C30 0.033(2) 0.036(2) 0.0248(18) 0.0170(16) 0.0120(16) 0.0057(17)

loop_
_atom_type_symbol
_atom_type_description
_atom_type_scat_dispersion_real
_atom_type_scat_dispersion_imag
_atom_type_scat_source
C C 0.0033 0.0016 'International Tables Vol C Tables 4.2.6.8 and 6.1.1.4'
H H 0.0000 0.0000 'International Tables Vol C Tables 4.2.6.8 and 6.1.1.4'
N N 0.0061 0.0033 'International Tables Vol C Tables 4.2.6.8 and 6.1.1.4'
Ir Ir -1.4442 7.9887 'International Tables Vol C Tables 4.2.6.8 and 6.1.1.4'
Cl Cl 0.1484 0.1585 'International Tables Vol C Tables 4.2.6.8 and 6.1.1.4'

loop_
_geom_angle_atom_site_label_1
_geom_angle_atom_site_label_2
_geom_angle_atom_site_label_3
_geom_angle
N1 Ir1 N2 78.15(10)
N1 Ir1 C23 130.08(11)
N2 Ir1 C23 130.12(12)
N1 Ir1 C25 116.24(12)
N2 Ir1 C25 147.50(12)
C23 Ir1 C25 64.56(13)
N1 Ir1 C21 148.92(12)
N2 Ir1 C21 114.68(11)
C23 Ir1 C21 64.69(12)
C25 Ir1 C21 38.93(13)
N1 Ir1 C24 108.21(11)
N2 Ir1 C24 168.72(12)
C23 Ir1 C24 38.72(12)
C25 Ir1 C24 38.29(12)
C21 Ir1 C24 64.74(12)
N1 Ir1 C22 168.47(12)
N2 Ir1 C22 107.54(12)
C23 Ir1 C22 38.72(12)
C25 Ir1 C22 64.36(13)
C21 Ir1 C22 38.13(13)
C24 Ir1 C22 64.57(12)
C2 N2 C15 119.1(3)
C2 N2 Ir1 117.8(2)
C15 N2 Ir1 122.9(2)
N1 C1 C6 127.6(3)
N1 C1 C2 113.4(3)
C6 C1 C2 119.0(3)
C1 N1 C9 117.7(3)
C1 N1 Ir1 117.8(2)
C9 N1 Ir1 124.5(2)
C24 C25 C21 108.3(3)
C24 C25 C26 126.0(3)
C21 C25 C26 125.6(3)
C24 C25 Ir1 71.14(19)
C21 C25 Ir1 70.68(19)
C26 C25 Ir1 125.8(2)
C6 C5 C4 120.0(3)
C6 C5 C7 119.9(3)
C4 C5 C7 120.1(3)
N2 C2 C3 127.6(3)
N2 C2 C1 112.9(3)
C3 C2 C1 119.5(3)
C22 C21 C25 107.8(3)
C22 C21 C30 127.5(3)
C25 C21 C30 124.6(3)
C22 C21 Ir1 71.55(18)
C25 C21 Ir1 70.39(18)
C30 C21 Ir1 126.1(2)
C4 C3 C2 120.9(3)
C16 C15 C20 119.6(3)
C16 C15 N2 120.2(3)
C20 C15 N2 120.2(3)
C21 C22 C23 108.0(3)
C21 C22 C29 126.6(3)
C23 C22 C29 125.3(3)
C21 C22 Ir1 70.32(18)
C23 C22 Ir1 69.81(18)
C29 C22 Ir1 127.5(2)
C3 C4 C5 119.5(3)
C3 C4 C8 120.0(3)
C5 C4 C8 120.5(3)
C24 C23 C22 107.9(3)
C24 C23 C28 126.0(3)
C22 C23 C28 126.0(3)
C24 C23 Ir1 71.00(18)
C22 C23 Ir1 71.47(18)
C28 C23 Ir1 125.8(2)
C13 C12 C11 119.6(3)
C19 C18 C17 119.6(3)
C10 C9 C14 119.6(3)
C10 C9 N1 120.5(3)
C14 C9 N1 119.8(3)
C5 C6 C1 121.0(3)
C19 C20 C15 119.4(3)
Cl2 C100 Cl1 111.7(2)
C18 C19 C20 120.8(3)
C12 C11 C10 120.5(3)
C13 C14 C9 120.1(3)
C18 C17 C16 120.4(4)
C17 C16 C15 120.0(3)
C14 C13 C12 120.2(3)
C25 C24 C23 107.9(3)
C25 C24 C27 126.8(3)
C23 C24 C27 125.3(3)
C25 C24 Ir1 70.57(19)
C23 C24 Ir1 70.28(18)
C27 C24 Ir1 127.6(2)
C9 C10 C11 119.9(3)

loop_
_geom_bond_atom_site_label_1
_geom_bond_atom_site_label_2
_geom_bond_distance
Ir1 N1 1.973(3)
Ir1 N2 1.980(3)
Ir1 C23 2.169(3)
Ir1 C25 2.171(3)
Ir1 C21 2.175(3)
Ir1 C24 2.179(3)
Ir1 C22 2.191(3)
Cl1 C100 1.764(4)
Cl2 C100 1.751(5)
N2 C2 1.374(4)
N2 C15 1.415(4)
C1 N1 1.375(4)
C1 C6 1.395(4)
C1 C2 1.412(4)
N1 C9 1.437(4)
C25 C24 1.427(5)
C25 C21 1.448(5)
C25 C26 1.495(5)
C5 C6 1.386(4)
C5 C4 1.404(4)
C5 C7 1.509(4)
C2 C3 1.402(4)
C27 C24 1.499(5)
C21 C22 1.426(5)
C21 C30 1.498(5)
C3 C4 1.383(4)
C15 C16 1.388(5)
C15 C20 1.391(4)
C22 C23 1.446(4)
C22 C29 1.496(5)
C4 C8 1.514(4)
C23 C24 1.441(5)
C23 C28 1.492(5)
C12 C13 1.384(6)
C12 C11 1.384(5)
C18 C19 1.374(6)
C18 C17 1.377(6)
C9 C10 1.382(5)
C9 C14 1.394(4)
C20 C19 1.389(5)
C11 C10 1.387(5)
C14 C13 1.382(5)
C17 C16 1.385(5)
